data_8000366
loop_
_publ_author_name
'Andrzejewski, Micha\/l'
'Katrusiak, Andrzej'

_publ_section_title
;
 Piezochromic Porous Metal-Organic Framework.
;
_journal_issue 1
_journal_name_full 'The journal of physical chemistry letters'
_journal_page_first 279
_journal_page_last 284
_journal_paper_doi 10.1021/acs.jpclett.6b02458
_journal_volume 8
_journal_year 2017
_chemical_formula_moiety 'C14 H18 Co N2 O5'
_chemical_formula_sum 'C14 H18 Co N2 O5'
_chemical_formula_weight 353.23
_chemical_name_common AMU1
_chemical_name_systematic
;
Co(1,4-benzenedicarboxylate)(1,4-diazabicyclo[2.2.2]octane)H2O
;
_space_group_crystal_system triclinic
_space_group_IT_number 1
_space_group_name_Hall 'P 1'
_space_group_name_H-M_alt 'P 1'
_atom_sites_solution_hydrogens mixed
_atom_sites_solution_primary direct
_audit_creation_date 2016-07-12
_audit_creation_method
;
Olex2 1.2
(compiled 2016.02.19 svn.r3266 for OlexSys, GUI svn.r5155)
;
_cell_angle_alpha 89.126(5)
_cell_angle_beta 95.853(6)
_cell_angle_gamma 93.642(6)
_cell_formula_units_Z 1
_cell_length_a 6.0076(5)
_cell_length_b 7.0951(5)
_cell_length_c 10.6488(7)
_cell_measurement_reflns_used 3699
_cell_measurement_temperature 160(2)
_cell_measurement_theta_max 58.182
_cell_measurement_theta_min 5.754
_cell_volume 450.60(6)
_computing_molecular_graphics 'Olex2 (Dolomanov et al., 2009)'
_computing_publication_material 'Olex2 (Dolomanov et al., 2009)'
_computing_structure_refinement 'ShelXL (Sheldrick, 2015)'
_computing_structure_solution 'ShelXS (Sheldrick, 2008)'
_diffrn_ambient_temperature 160(2)
_diffrn_measured_fraction_theta_full 0.914
_diffrn_measured_fraction_theta_max 0.818
_diffrn_measurement_device_type 'multiwire proportional'
_diffrn_measurement_method 'phi and omega scans'
_diffrn_radiation_monochromator graphite
_diffrn_radiation_type MoK\a
_diffrn_radiation_wavelength 0.71073
_diffrn_reflns_av_R_equivalents 0.0556
_diffrn_reflns_av_unetI/netI 0.1331
_diffrn_reflns_Laue_measured_fraction_full 0.914
_diffrn_reflns_Laue_measured_fraction_max 0.818
_diffrn_reflns_limit_h_max 7
_diffrn_reflns_limit_h_min -8
_diffrn_reflns_limit_k_max 9
_diffrn_reflns_limit_k_min -9
_diffrn_reflns_limit_l_max 13
_diffrn_reflns_limit_l_min -13
_diffrn_reflns_number 6280
_diffrn_reflns_point_group_measured_fraction_full 0.914
_diffrn_reflns_point_group_measured_fraction_max 0.818
_diffrn_reflns_theta_full 26.000
_diffrn_reflns_theta_max 29.091
_diffrn_reflns_theta_min 2.877
_exptl_absorpt_coefficient_mu 0.973
_exptl_absorpt_correction_T_max 0.907
_exptl_absorpt_correction_T_min 0.890
_exptl_absorpt_correction_type multi-scan
_exptl_absorpt_process_details
;
Data were collected and reduced by program CrysAlisPro, 
and SCALE3 ABSPACK was used for absorption correction
;
_exptl_crystal_colour purple
_exptl_crystal_density_diffrn 1.302
_exptl_crystal_description plate
_exptl_crystal_F_000 183
_exptl_crystal_size_max 0.3
_exptl_crystal_size_mid 0.1
_exptl_crystal_size_min 0.1
_refine_diff_density_max 0.503
_refine_diff_density_min -0.425
_refine_diff_density_rms 0.086
_refine_ls_abs_structure_details
;
 Refined as a perfect inversion twin.
;
_refine_ls_abs_structure_Flack 0.5
_refine_ls_extinction_method none
_refine_ls_goodness_of_fit_ref 0.970
_refine_ls_hydrogen_treatment constr
_refine_ls_matrix_type full
_refine_ls_number_parameters 200
_refine_ls_number_reflns 3699
_refine_ls_number_restraints 129
_refine_ls_restrained_S_all 0.960
_refine_ls_R_factor_all 0.0750
_refine_ls_R_factor_gt 0.0582
_refine_ls_shift/su_max 0.000
_refine_ls_shift/su_mean 0.000
_refine_ls_structure_factor_coef Fsqd
_refine_ls_weighting_details 'w=1/[\s^2^(Fo^2^)+(0.0610P)^2^] where P=(Fo^2^+2Fc^2^)/3'
_refine_ls_weighting_scheme calc
_refine_ls_wR_factor_gt 0.1288
_refine_ls_wR_factor_ref 0.1341
_reflns_Friedel_coverage 1.000
_reflns_Friedel_fraction_full 0.914
_reflns_Friedel_fraction_max 0.818
_reflns_number_gt 2806
_reflns_number_total 3699
_reflns_threshold_expression 'I > 2\s(I)'
_cod_data_source_file jz6b02458_si_004.cif
_cod_data_source_block 160K_P1
_cod_database_code 8000366
_shelx_space_group_comment
;
The symmetry employed for this shelxl refinement is uniquely defined
by the following loop, which should always be used as a source of
symmetry information in preference to the above space-group names.
They are only intended as comments.
;
_olex2_refinement_description
;
1. Fixed Uiso
 At 1.2 times of:
  All C(H) groups, All C(H,H) groups
 At 1.5 times of:
  All O(H,H) groups
2. Uiso/Uaniso restraints and constraints
Uanis(O1) \\sim Ueq, Uanis(C6) \\sim Ueq, Uanis(C5) \\sim Ueq, Uanis(O4) \\sim
Ueq, Uanis(C4) \\sim Ueq, Uanis(O3) \\sim Ueq, Uanis(C8) \\sim Ueq, Uanis(O2)
\\sim Ueq, Uanis(C7) \\sim Ueq, Uanis(C1) \\sim Ueq, Uanis(C3) \\sim Ueq,
Uanis(C2) \\sim Ueq: with sigma of 0.001 and sigma for terminal atoms of 0.002
Uanis(N1) \\sim Ueq, Uanis(C11) \\sim Ueq, Uanis(N2) \\sim Ueq, Uanis(C14)
\\sim Ueq, Uanis(C9) \\sim Ueq, Uanis(C13) \\sim Ueq, Uanis(C12) \\sim Ueq,
Uanis(C10) \\sim Ueq: with sigma of 0.001 and sigma for terminal atoms of 0.002
Uanis(O1W) \\sim Ueq: with sigma of 0.001 and sigma for terminal atoms of 0.002
3.a Rotating group:
 O1W(H1WA,H1WB)
3.b Secondary CH2 refined with riding coordinates:
 C11(H11A,H11B), C14(H14A,H14B), C9(H9A,H9B), C13(H13A,H13B), C12(H12A,H12B),
 C10(H10A,H10B)
3.c Aromatic/amide H refined with riding coordinates:
 C6(H6), C5(H5), C3(H3), C2(H2)
;
_shelx_shelxl_version_number 2014/7
_olex2_submission_special_instructions 'No special instructions were received'

loop_
_space_group_symop_operation_xyz
'x, y, z'

loop_
_atom_site_label
_atom_site_type_symbol
_atom_site_fract_x
_atom_site_fract_y
_atom_site_fract_z
_atom_site_U_iso_or_equiv
_atom_site_adp_type
_atom_site_occupancy
_atom_site_site_symmetry_order
_atom_site_calc_flag
_atom_site_refinement_flags_posn
_atom_site_refinement_flags_adp
Co1 Co 0.00022(14) 0.00009(13) 0.00018(12) 0.0121(3) Uani 1 1 d . .
O1 O 0.0762(11) 0.0035(7) 0.1970(5) 0.0146(14) Uani 1 1 d . U
N1 N -0.0025(16) 0.3180(10) -0.0044(9) 0.0113(17) Uani 1 1 d . U
C11 C -0.2298(14) 0.3785(10) -0.0087(8) 0.0207(18) Uani 1 1 d . U
H11A H -0.3030 0.3206 0.0606 0.025 Uiso 1 1 calc R .
H11B H -0.3143 0.3376 -0.0871 0.025 Uiso 1 1 calc R .
N2 N -0.0010(17) 0.6859(11) -0.0067(9) 0.0149(19) Uani 1 1 d . U
C6 C -0.0011(15) 0.0258(11) 0.4435(9) 0.019(2) Uani 1 1 d . U
H6 H 0.1419 0.0583 0.4210 0.022 Uiso 1 1 calc R .
C5 C -0.0403(17) 0.0156(13) 0.5685(10) 0.029(2) Uani 1 1 d . U
H5 H 0.0788 0.0403 0.6302 0.035 Uiso 1 1 calc R .
O4 O -0.1383(11) 0.0046(8) 0.8198(6) 0.0190(15) Uani 1 1 d . U
C4 C -0.2560(14) -0.0313(10) 0.6061(8) 0.0178(17) Uani 1 1 d . U
O3 O -0.4953(11) -0.0762(9) 0.7653(6) 0.0384(16) Uani 1 1 d . U
C8 C -0.3011(13) -0.0335(10) 0.7404(8) 0.0165(16) Uani 1 1 d . U
O2 O -0.2770(9) -0.0231(7) 0.1279(5) 0.0169(12) Uani 1 1 d . U
C7 C -0.1199(13) -0.0103(10) 0.2177(7) 0.0133(16) Uani 1 1 d . U
C1 C -0.1769(13) -0.0129(11) 0.3522(8) 0.0166(17) Uani 1 1 d . U
C3 C -0.4319(14) -0.0665(10) 0.5116(7) 0.0182(17) Uani 1 1 d . U
H3 H -0.5763 -0.0957 0.5332 0.022 Uiso 1 1 calc R .
C2 C -0.3924(13) -0.0581(10) 0.3866(7) 0.0159(17) Uani 1 1 d . U
H2 H -0.5103 -0.0827 0.3243 0.019 Uiso 1 1 calc R .
O1W O 0.3389(9) 0.0255(7) -0.0255(6) 0.0179(12) Uani 1 1 d . U
H1WA H 0.3719 -0.0580 -0.0786 0.027 Uiso 1 1 d GR .
H1WB H 0.4196 0.0085 0.0459 0.027 Uiso 1 1 d GR .
C14 C 0.1454(15) 0.6104(10) 0.1017(8) 0.0202(18) Uani 1 1 d . U
H14A H 0.1012 0.6588 0.1795 0.024 Uiso 1 1 calc R .
H14B H 0.2992 0.6566 0.0946 0.024 Uiso 1 1 calc R .
C9 C 0.1033(15) 0.4062(10) -0.1174(8) 0.0217(19) Uani 1 1 d . U
H9A H 0.2600 0.3785 -0.1117 0.026 Uiso 1 1 calc R .
H9B H 0.0291 0.3506 -0.1945 0.026 Uiso 1 1 calc R .
C13 C 0.1351(15) 0.3996(10) 0.1087(8) 0.0200(18) Uani 1 1 d . U
H13A H 0.2855 0.3560 0.1130 0.024 Uiso 1 1 calc R .
H13B H 0.0696 0.3572 0.1846 0.024 Uiso 1 1 calc R .
C12 C -0.2280(15) 0.5933(11) 0.0006(9) 0.025(2) Uani 1 1 d . U
H12A H -0.3299 0.6409 -0.0674 0.030 Uiso 1 1 calc R .
H12B H -0.2817 0.6260 0.0798 0.030 Uiso 1 1 calc R .
C10 C 0.0853(16) 0.6129(11) -0.1227(8) 0.0234(19) Uani 1 1 d . U
H10A H -0.0147 0.6449 -0.1962 0.028 Uiso 1 1 calc R .
H10B H 0.2318 0.6741 -0.1321 0.028 Uiso 1 1 calc R .

loop_
_atom_site_aniso_label
_atom_site_aniso_U_11
_atom_site_aniso_U_22
_atom_site_aniso_U_33
_atom_site_aniso_U_23
_atom_site_aniso_U_13
_atom_site_aniso_U_12
Co1 0.0123(5) 0.0189(5) 0.0049(4) -0.0019(3) -0.0001(3) 0.0003(3)
O1 0.0144(18) 0.0147(17) 0.0149(18) 0.0006(12) 0.0017(13) 0.0011(12)
N1 0.012(2) 0.012(2) 0.010(2) -0.0001(12) 0.0012(13) 0.0005(13)
C11 0.020(2) 0.021(2) 0.021(2) -0.0002(13) 0.0016(13) 0.0012(13)
N2 0.015(2) 0.015(2) 0.014(2) 0.0005(13) 0.0014(13) 0.0010(13)
C6 0.018(2) 0.019(2) 0.019(2) 0.0002(13) 0.0016(13) 0.0008(13)
C5 0.029(3) 0.030(3) 0.029(3) -0.0004(14) 0.0023(14) 0.0020(14)
O4 0.0183(19) 0.0198(18) 0.0187(19) 0.0000(12) 0.0014(13) 0.0005(13)
C4 0.018(2) 0.018(2) 0.018(2) 0.0002(13) 0.0021(13) 0.0014(13)
O3 0.036(3) 0.046(3) 0.033(3) -0.002(2) 0.004(2) 0.002(2)
C8 0.016(2) 0.017(2) 0.016(2) -0.0005(13) 0.0018(13) 0.0013(13)
O2 0.0182(17) 0.0167(16) 0.0160(16) -0.0001(12) 0.0022(12) 0.0018(12)
C7 0.014(2) 0.0129(19) 0.0134(19) -0.0002(13) 0.0014(13) 0.0010(13)
C1 0.016(2) 0.017(2) 0.017(2) 0.0005(13) 0.0022(13) 0.0016(13)
C3 0.018(2) 0.018(2) 0.018(2) -0.0006(13) 0.0020(13) 0.0007(13)
C2 0.016(2) 0.017(2) 0.015(2) -0.0004(13) 0.0017(13) 0.0004(13)
O1W 0.018(2) 0.017(2) 0.019(2) -0.0040(17) -0.0002(18) 0.0039(17)
C14 0.020(2) 0.020(2) 0.020(2) -0.0007(13) 0.0005(13) 0.0018(13)
C9 0.022(2) 0.022(2) 0.021(2) 0.0003(13) 0.0022(13) 0.0012(13)
C13 0.020(2) 0.020(2) 0.020(2) -0.0012(13) 0.0012(13) 0.0012(13)
C12 0.024(2) 0.025(2) 0.025(2) 0.0000(13) 0.0025(14) 0.0012(13)
C10 0.024(2) 0.023(2) 0.024(2) -0.0003(13) 0.0031(14) 0.0013(13)

loop_
_atom_type_symbol
_atom_type_description
_atom_type_scat_dispersion_real
_atom_type_scat_dispersion_imag
_atom_type_scat_source
C C 0.0033 0.0016 'International Tables Vol C Tables 4.2.6.8 and 6.1.1.4'
H H 0.0000 0.0000 'International Tables Vol C Tables 4.2.6.8 and 6.1.1.4'
Co Co 0.3494 0.9721 'International Tables Vol C Tables 4.2.6.8 and 6.1.1.4'
N N 0.0061 0.0033 'International Tables Vol C Tables 4.2.6.8 and 6.1.1.4'
O O 0.0106 0.0060 'International Tables Vol C Tables 4.2.6.8 and 6.1.1.4'

loop_
_geom_angle_atom_site_label_1
_geom_angle_atom_site_label_2
_geom_angle_atom_site_label_3
_geom_angle
_geom_angle_site_symmetry_1
_geom_angle_site_symmetry_3
O1 Co1 N1 90.5(3) . .
O1 Co1 N2 92.6(3) . 1_545
O1 Co1 O2 59.8(2) . .
N2 Co1 N1 176.9(5) 1_545 .
N2 Co1 O2 90.2(3) 1_545 .
O4 Co1 O1 168.0(2) 1_554 .
O4 Co1 N1 87.2(3) 1_554 .
O4 Co1 N2 89.8(3) 1_554 1_545
O4 Co1 O2 108.5(2) 1_554 .
O4 Co1 O1W 100.8(2) 1_554 .
O2 Co1 N1 91.5(3) . .
O1W Co1 O1 90.8(2) . .
O1W Co1 N1 88.8(3) . .
O1W Co1 N2 91.0(3) . 1_545
O1W Co1 O2 150.6(2) . .
C7 O1 Co1 93.7(5) . .
C11 N1 Co1 111.1(6) . .
C11 N1 C9 107.9(7) . .
C11 N1 C13 109.7(7) . .
C9 N1 Co1 112.7(5) . .
C13 N1 Co1 110.2(6) . .
C13 N1 C9 105.1(8) . .
N1 C11 H11A 109.5 . .
N1 C11 H11B 109.5 . .
N1 C11 C12 110.6(6) . .
H11A C11 H11B 108.1 . .
C12 C11 H11A 109.5 . .
C12 C11 H11B 109.5 . .
C14 N2 Co1 111.0(6) . 1_565
C14 N2 C12 106.4(7) . .
C14 N2 C10 105.4(8) . .
C12 N2 Co1 112.4(6) . 1_565
C12 N2 C10 107.0(8) . .
C10 N2 Co1 114.0(6) . 1_565
C5 C6 H6 120.5 . .
C5 C6 C1 119.0(8) . .
C1 C6 H6 120.5 . .
C6 C5 H5 119.0 . .
C6 C5 C4 122.0(8) . .
C4 C5 H5 119.0 . .
C8 O4 Co1 149.5(6) . 1_556
C5 C4 C8 122.1(8) . .
C3 C4 C5 117.8(8) . .
C3 C4 C8 120.0(7) . .
O4 C8 C4 116.8(8) . .
O3 C8 O4 125.1(8) . .
O3 C8 C4 118.0(7) . .
C7 O2 Co1 85.3(4) . .
O1 C7 O2 121.2(7) . .
O1 C7 C1 119.2(7) . .
O2 C7 C1 119.5(7) . .
C6 C1 C7 116.3(7) . .
C6 C1 C2 120.2(7) . .
C2 C1 C7 123.5(7) . .
C4 C3 H3 119.9 . .
C2 C3 C4 120.2(8) . .
C2 C3 H3 119.9 . .
C1 C2 H2 119.6 . .
C3 C2 C1 120.7(7) . .
C3 C2 H2 119.6 . .
Co1 O1W H1WA 111.0 . .
Co1 O1W H1WB 110.2 . .
H1WA O1W H1WB 108.2 . .
N2 C14 H14A 108.9 . .
N2 C14 H14B 108.9 . .
N2 C14 C13 113.5(7) . .
H14A C14 H14B 107.7 . .
C13 C14 H14A 108.9 . .
C13 C14 H14B 108.9 . .
N1 C9 H9A 109.3 . .
N1 C9 H9B 109.3 . .
H9A C9 H9B 108.0 . .
C10 C9 N1 111.5(6) . .
C10 C9 H9A 109.3 . .
C10 C9 H9B 109.3 . .
N1 C13 C14 110.2(6) . .
N1 C13 H13A 109.6 . .
N1 C13 H13B 109.6 . .
C14 C13 H13A 109.6 . .
C14 C13 H13B 109.6 . .
H13A C13 H13B 108.1 . .
C11 C12 H12A 109.1 . .
C11 C12 H12B 109.1 . .
N2 C12 C11 112.3(7) . .
N2 C12 H12A 109.1 . .
N2 C12 H12B 109.1 . .
H12A C12 H12B 107.9 . .
N2 C10 H10A 109.2 . .
N2 C10 H10B 109.2 . .
C9 C10 N2 112.2(7) . .
C9 C10 H10A 109.2 . .
C9 C10 H10B 109.2 . .
H10A C10 H10B 107.9 . .

loop_
_geom_bond_atom_site_label_1
_geom_bond_atom_site_label_2
_geom_bond_distance
_geom_bond_site_symmetry_2
Co1 O1 2.099(6) .
Co1 N1 2.257(8) .
Co1 N2 2.231(8) 1_545
Co1 O4 2.015(6) 1_554
Co1 O2 2.252(5) .
Co1 O1W 2.077(5) .
O1 C7 1.218(9) .
N1 C11 1.453(13) .
N1 C9 1.525(13) .
N1 C13 1.492(13) .
C11 H11A 0.9700 .
C11 H11B 0.9700 .
C11 C12 1.528(10) .
N2 Co1 2.231(8) 1_565
N2 C14 1.492(13) .
N2 C12 1.485(14) .
N2 C10 1.499(13) .
C6 H6 0.9300 .
C6 C5 1.375(11) .
C6 C1 1.378(11) .
C5 H5 0.9300 .
C5 C4 1.413(12) .
O4 Co1 2.015(6) 1_556
O4 C8 1.244(10) .
C4 C8 1.482(11) .
C4 C3 1.396(11) .
O3 C8 1.240(10) .
O2 C7 1.273(9) .
C7 C1 1.506(11) .
C1 C2 1.397(11) .
C3 H3 0.9300 .
C3 C2 1.376(10) .
C2 H2 0.9300 .
O1W H1WA 0.8705 .
O1W H1WB 0.8702 .
C14 H14A 0.9700 .
C14 H14B 0.9700 .
C14 C13 1.494(10) .
C9 H9A 0.9700 .
C9 H9B 0.9700 .
C9 C10 1.477(11) .
C13 H13A 0.9700 .
C13 H13B 0.9700 .
C12 H12A 0.9700 .
C12 H12B 0.9700 .
C10 H10A 0.9700 .
C10 H10B 0.9700 .

loop_
_geom_torsion_atom_site_label_1
_geom_torsion_atom_site_label_2
_geom_torsion_atom_site_label_3
_geom_torsion_atom_site_label_4
_geom_torsion
_geom_torsion_site_symmetry_1
Co1 O1 C7 O2 1.0(7) .
Co1 O1 C7 C1 -179.2(6) .
Co1 N1 C11 C12 174.8(5) .
Co1 N1 C9 C10 176.1(5) .
Co1 N1 C13 C14 176.4(5) .
Co1 N2 C14 C13 174.7(5) 1_565
Co1 N2 C12 C11 178.0(5) 1_565
Co1 N2 C10 C9 174.2(6) 1_565
Co1 O4 C8 C4 -162.9(7) 1_556
Co1 O4 C8 O3 15.6(16) 1_556
Co1 O2 C7 O1 -0.9(7) .
Co1 O2 C7 C1 179.2(6) .
O1 C7 C1 C6 8.3(10) .
O1 C7 C1 C2 -169.5(7) .
N1 C11 C12 N2 8.1(8) .
N1 C9 C10 N2 8.3(9) .
C11 N1 C9 C10 53.1(9) .
C11 N1 C13 C14 -61.0(9) .
N2 C14 C13 N1 6.2(8) .
C6 C5 C4 C8 -177.0(8) .
C6 C5 C4 C3 -0.4(12) .
C6 C1 C2 C3 -0.7(11) .
C5 C6 C1 C7 -176.5(7) .
C5 C6 C1 C2 1.3(11) .
C5 C4 C8 O4 -1.3(11) .
C5 C4 C8 O3 180.0(7) .
C5 C4 C3 C2 1.1(10) .
C4 C3 C2 C1 -0.5(10) .
C8 C4 C3 C2 177.7(7) .
O2 C7 C1 C6 -171.9(6) .
O2 C7 C1 C2 10.4(10) .
C7 C1 C2 C3 177.0(7) .
C1 C6 C5 C4 -0.7(12) .
C3 C4 C8 O4 -177.8(7) .
C3 C4 C8 O3 3.5(11) .
C14 N2 C12 C11 -60.2(9) .
C14 N2 C10 C9 52.1(10) .
C9 N1 C11 C12 -61.3(9) .
C9 N1 C13 C14 54.7(9) .
C13 N1 C11 C12 52.7(9) .
C13 N1 C9 C10 -63.8(9) .
C12 N2 C14 C13 52.1(9) .
C12 N2 C10 C9 -60.9(9) .
C10 N2 C14 C13 -61.3(9) .
C10 N2 C12 C11 52.2(9) .

loop_
_smtbx_masks_void_nr
_smtbx_masks_void_average_x
_smtbx_masks_void_average_y
_smtbx_masks_void_average_z
_smtbx_masks_void_volume
_smtbx_masks_void_count_electrons
1 -0.777 0.470 0.495 135.5 50.6
